data_4037042
loop_
_publ_author_name
'Dobler, Daniel'
'Reiser, Oliver'

_publ_section_title
;
 Synthesis of 6-Substituted 2-Pyrones Starting from Renewable Resources:
 Total Synthesis of Sibirinone, (E)-6-(Pent-1-en-1-yl)-2H-pyran-2-one, and
 (E)-6-(Hept-1-en-1-yl)-2H-pyran-2-one.
;
_journal_issue 21
_journal_name_full 'The Journal of organic chemistry'
_journal_page_first 10357
_journal_page_last 10365
_journal_paper_doi 10.1021/acs.joc.6b01339
_journal_volume 81
_journal_year 2016
_chemical_formula_moiety 'C17 H16 O2'
_chemical_formula_sum 'C17 H16 O2'
_chemical_formula_weight 252.30
_space_group_crystal_system monoclinic
_space_group_IT_number 14
_space_group_name_Hall '-P 2ybc'
_space_group_name_H-M_alt 'P 1 21/c 1'
_atom_sites_solution_hydrogens geom
_atom_sites_solution_primary direct
_audit_creation_date 2016-02-29
_audit_creation_method
;
Olex2 1.2-alpha
(compiled 2016.02.24 svn.r3266 for OlexSys, GUI svn.r5155)
;
_cell_angle_alpha 90
_cell_angle_beta 106.701(4)
_cell_angle_gamma 90
_cell_formula_units_Z 4
_cell_length_a 11.2968(4)
_cell_length_b 10.0528(3)
_cell_length_c 11.7838(4)
_cell_measurement_reflns_used 4317
_cell_measurement_temperature 123.00(10)
_cell_measurement_theta_max 73.3530
_cell_measurement_theta_min 4.0410
_cell_volume 1281.77(8)
_computing_cell_refinement 'CrysAlisPro 1.171.38.41h (Rigaku OD, 2015)'
_computing_data_collection 'CrysAlisPro 1.171.38.41h (Rigaku OD, 2015)'
_computing_data_reduction 'CrysAlisPro 1.171.38.41h (Rigaku OD, 2015)'
_computing_molecular_graphics 'Olex2 (Dolomanov et al., 2009)'
_computing_publication_material 'Olex2 (Dolomanov et al., 2009)'
_computing_structure_refinement 'ShelXL (Sheldrick, 2015)'
_computing_structure_solution 'ShelXT (Sheldrick, 2015)'
_diffrn_ambient_environment N~2~
_diffrn_ambient_temperature 123.00(10)
_diffrn_detector 'CCD plate'
_diffrn_detector_area_resol_mean 10.3546
_diffrn_detector_type Atlas
_diffrn_measured_fraction_theta_full 1.000
_diffrn_measured_fraction_theta_max 0.983
_diffrn_measurement_details
;
List of Runs (angles in degrees, time in seconds):

  # Type    Start    End  Width  t~exp~   \w     \q     \k     \f   Frames
--------------------------------------------------------------------------
  1  \w   -117.00 -15.00   1.00    7.50    --  -40.89 -37.00 150.00  102
  2  \w   -115.00 -11.00   1.00    7.50    --  -40.89 -57.00  90.00  104
  3  \w   -117.00 -15.00   1.00    7.50    --  -40.89 -37.00-120.00  102
  4  \w      2.00  98.00   1.00    7.50    --   40.89-125.00-180.00   96
  5  \w     73.00 158.00   1.00   30.00    --  106.98 125.00-180.00   85
  6  \w     77.00 158.00   1.00   30.00    --  106.98  61.00  30.00   81
  7  \w     32.00  77.00   1.00   30.00    --  106.98 -45.00  90.00   45
  8  \w     32.00  79.00   1.00   30.00    --  106.98 -47.00-165.00   47
  9  \w     73.00 158.00   1.00   30.00    --  106.98 125.00-150.00   85
 10  \w     73.00 158.00   1.00   30.00    --  106.98  77.00  60.00   85
 11  \w     73.00 158.00   1.00   30.00    --  106.98  77.00  90.00   85
 12  \w     32.00  77.00   1.00   30.00    --  106.98 -45.00-120.00   45
 13  \w     77.00 158.00   1.00   30.00    --  106.98  61.00  60.00   81
 14  \w     73.00 158.00   1.00   30.00    --  106.98 125.00 120.00   85
 15  \w     29.00  69.00   1.00   30.00    --  106.98 -30.00 -30.00   40
 16  \w     79.00 158.00   1.00   30.00    --  106.98  45.00-150.00   79
 17  \w     79.00 158.00   1.00   30.00    --  106.98  45.00 150.00   79
 18  \w     32.00 121.00   1.00   30.00    --  106.98-125.00   0.00   89
 19  \w   -115.00 -11.00   1.00    7.50    --  -40.89 -57.00   0.00  104
 20  \w      2.00  27.00   1.00    7.50    --   40.89-125.00 -90.00   25
;
_diffrn_measurement_device 'four-circle diffractometer'
_diffrn_measurement_device_type 'SuperNova, Single source at offset, Atlas'
_diffrn_measurement_method '\w scans'
_diffrn_orient_matrix_type 'CrysAlisPro convention (1999,Acta A55,543-557)'
_diffrn_orient_matrix_UB_11 -0.1227741000
_diffrn_orient_matrix_UB_12 -0.0013767000
_diffrn_orient_matrix_UB_13 -0.1001191000
_diffrn_orient_matrix_UB_21 0.0595788000
_diffrn_orient_matrix_UB_22 -0.0887572000
_diffrn_orient_matrix_UB_23 -0.0750184000
_diffrn_orient_matrix_UB_31 -0.0409220000
_diffrn_orient_matrix_UB_32 -0.1248647000
_diffrn_orient_matrix_UB_33 0.0544879000
_diffrn_radiation_monochromator mirror
_diffrn_radiation_probe x-ray
_diffrn_radiation_type CuK\a
_diffrn_radiation_wavelength 1.54184
_diffrn_reflns_av_R_equivalents 0.0317
_diffrn_reflns_av_unetI/netI 0.0239
_diffrn_reflns_Laue_measured_fraction_full 1.000
_diffrn_reflns_Laue_measured_fraction_max 0.983
_diffrn_reflns_limit_h_max 11
_diffrn_reflns_limit_h_min -14
_diffrn_reflns_limit_k_max 12
_diffrn_reflns_limit_k_min -12
_diffrn_reflns_limit_l_max 14
_diffrn_reflns_limit_l_min -14
_diffrn_reflns_number 11218
_diffrn_reflns_point_group_measured_fraction_full 1.000
_diffrn_reflns_point_group_measured_fraction_max 0.983
_diffrn_reflns_theta_full 67.500
_diffrn_reflns_theta_max 73.509
_diffrn_reflns_theta_min 4.086
_diffrn_source 'micro-focus sealed X-ray tube'
_diffrn_source_type 'SuperNova (Cu) X-ray Source'
_exptl_absorpt_coefficient_mu 0.670
_exptl_absorpt_correction_T_max 0.994
_exptl_absorpt_correction_T_min 0.987
_exptl_absorpt_correction_type gaussian
_exptl_absorpt_process_details
;
CrysAlisPro 1.171.38.41h (Rigaku Oxford Diffraction, 2015)
Numerical absorption correction based on gaussian integration over
			a multifaceted crystal model
Empirical absorption correction using spherical harmonics,
 implemented in SCALE3 ABSPACK scaling algorithm.
;
_exptl_crystal_colour 'clear colourless'
_exptl_crystal_colour_lustre clear
_exptl_crystal_colour_primary colourless
_exptl_crystal_density_diffrn 1.307
_exptl_crystal_description plate
_exptl_crystal_F_000 536
_exptl_crystal_size_max 0.112
_exptl_crystal_size_mid 0.08
_exptl_crystal_size_min 0.037
_refine_diff_density_max 0.254
_refine_diff_density_min -0.208
_refine_diff_density_rms 0.041
_refine_ls_extinction_method none
_refine_ls_goodness_of_fit_ref 1.052
_refine_ls_hydrogen_treatment constr
_refine_ls_matrix_type full
_refine_ls_number_parameters 173
_refine_ls_number_reflns 2541
_refine_ls_number_restraints 0
_refine_ls_restrained_S_all 1.052
_refine_ls_R_factor_all 0.0437
_refine_ls_R_factor_gt 0.0358
_refine_ls_shift/su_max 0.000
_refine_ls_shift/su_mean 0.000
_refine_ls_structure_factor_coef Fsqd
_refine_ls_weighting_details 'w=1/[\s^2^(Fo^2^)+(0.0394P)^2^+0.4759P] where P=(Fo^2^+2Fc^2^)/3'
_refine_ls_weighting_scheme calc
_refine_ls_wR_factor_gt 0.0852
_refine_ls_wR_factor_ref 0.0909
_reflns_Friedel_coverage 0.000
_reflns_number_gt 2172
_reflns_number_total 2541
_reflns_threshold_expression 'I > 2\s(I)'
_cod_data_source_file jo6b01339_si_002.cif
_cod_data_source_block p026
_cod_database_code 4037042
_chemical_oxdiff_formula 'C17 H16 O2'
_chemical_oxdiff_usercomment Dobler_Reiser_DD383
_shelx_space_group_comment
;
The symmetry employed for this shelxl refinement is uniquely defined
by the following loop, which should always be used as a source of
symmetry information in preference to the above space-group names.
They are only intended as comments.
;
_reflns_odcompleteness_completeness 99.92
_reflns_odcompleteness_iscentric 1
_reflns_odcompleteness_theta 66.97
_olex2_refinement_description
;
1. Fixed Uiso
 At 1.2 times of:
  All C(H) groups, All C(H,H) groups
 At 1.5 times of:
  All O(H) groups
2.a Ternary CH refined with riding coordinates:
 C10(H10), C11(H11), C15(H15), C7(H7), C14(H14)
2.b Secondary CH2 refined with riding coordinates:
 C17(H17A,H17B)
2.c Aromatic/amide H refined with riding coordinates:
 C9(H9), C12(H12), C13(H13), C1(H1A), C6(H6), C5(H5), C3(H3), C4(H4)
2.d Idealised tetrahedral OH refined as rotating group:
 O1(H1)
;
_shelx_shelxl_version_number 2014/7
_olex2_date_sample_data_collection 2016-02-25
_olex2_diffrn_ambient_temperature_device 'Oxford Cryosystems CryoStream 700'
_olex2_exptl_crystal_mounting_method 'The crystal was mounted on a MITIGEN holder oil'
_olex2_submission_original_sample_id 'DD 383'
_olex2_submission_special_instructions 'No special instructions were received'
_oxdiff_exptl_absorpt_empirical_details
;
Empirical correction (ABSPACK) includes:
- Absorption correction using spherical harmonics
- Frame scaling
;
_oxdiff_exptl_absorpt_empirical_full_max 1.207
_oxdiff_exptl_absorpt_empirical_full_min 0.719

loop_
_space_group_symop_operation_xyz
'x, y, z'
'-x, y+1/2, -z+1/2'
'-x, -y, -z'
'x, -y-1/2, z-1/2'

loop_
_atom_site_label
_atom_site_type_symbol
_atom_site_fract_x
_atom_site_fract_y
_atom_site_fract_z
_atom_site_U_iso_or_equiv
_atom_site_adp_type
_atom_site_occupancy
_atom_site_site_symmetry_order
_atom_site_calc_flag
_atom_site_refinement_flags_posn
O1 O 0.69790(8) 0.07761(9) 0.70849(9) 0.0236(2) Uani 1 1 d .
H1 H 0.6385 0.0338 0.7138 0.035 Uiso 1 1 calc GR
O2 O 0.49905(8) 0.42308(10) 0.76101(8) 0.0235(2) Uani 1 1 d .
C9 C 0.52498(11) 0.23217(13) 0.52412(11) 0.0198(3) Uani 1 1 d .
H9 H 0.5623 0.1674 0.4897 0.024 Uiso 1 1 calc R
C2 C 0.79585(11) 0.28930(12) 0.73217(11) 0.0180(3) Uani 1 1 d .
C8 C 0.56833(11) 0.26894(12) 0.63776(11) 0.0169(3) Uani 1 1 d .
C10 C 0.41075(11) 0.30536(13) 0.45788(11) 0.0187(3) Uani 1 1 d .
H10 H 0.4249 0.3561 0.3920 0.022 Uiso 1 1 calc R
C16 C 0.48669(11) 0.37155(12) 0.66396(11) 0.0171(3) Uani 1 1 d .
C11 C 0.28879(12) 0.22112(13) 0.41553(11) 0.0195(3) Uani 1 1 d .
H11 H 0.2754 0.1745 0.3399 0.023 Uiso 1 1 calc R
C15 C 0.38414(11) 0.39960(12) 0.55171(11) 0.0181(3) Uani 1 1 d .
H15 H 0.3857 0.4928 0.5278 0.022 Uiso 1 1 calc R
C12 C 0.28222(12) 0.13686(13) 0.51930(11) 0.0213(3) Uani 1 1 d .
H12 H 0.2925 0.0451 0.5256 0.026 Uiso 1 1 calc R
C7 C 0.67892(11) 0.21396(12) 0.73077(11) 0.0183(3) Uani 1 1 d .
H7 H 0.6647 0.2219 0.8087 0.022 Uiso 1 1 calc R
C13 C 0.25914(12) 0.21661(14) 0.60015(11) 0.0221(3) Uani 1 1 d .
H13 H 0.2499 0.1907 0.6729 0.026 Uiso 1 1 calc R
C14 C 0.25049(11) 0.35747(13) 0.55274(12) 0.0214(3) Uani 1 1 d .
H14 H 0.2058 0.4212 0.5882 0.026 Uiso 1 1 calc R
C17 C 0.19440(12) 0.33012(14) 0.41910(12) 0.0228(3) Uani 1 1 d .
H17A H 0.1103 0.2971 0.3996 0.027 Uiso 1 1 calc R
H17B H 0.1991 0.4064 0.3701 0.027 Uiso 1 1 calc R
C1 C 0.84977(12) 0.37780(14) 0.82246(11) 0.0228(3) Uani 1 1 d .
H1A H 0.8144 0.3909 0.8838 0.027 Uiso 1 1 calc R
C6 C 0.95643(13) 0.44724(14) 0.82221(13) 0.0273(3) Uani 1 1 d .
H6 H 0.9915 0.5067 0.8831 0.033 Uiso 1 1 calc R
C5 C 1.01035(12) 0.42836(14) 0.73217(13) 0.0272(3) Uani 1 1 d .
H5 H 1.0817 0.4745 0.7322 0.033 Uiso 1 1 calc R
C3 C 0.85033(13) 0.27114(14) 0.64163(13) 0.0267(3) Uani 1 1 d .
H3 H 0.8150 0.2124 0.5803 0.032 Uiso 1 1 calc R
C4 C 0.95707(13) 0.33985(15) 0.64166(14) 0.0301(3) Uani 1 1 d .
H4 H 0.9929 0.3264 0.5807 0.036 Uiso 1 1 calc R

loop_
_atom_site_aniso_label
_atom_site_aniso_U_11
_atom_site_aniso_U_22
_atom_site_aniso_U_33
_atom_site_aniso_U_23
_atom_site_aniso_U_13
_atom_site_aniso_U_12
O1 0.0188(4) 0.0158(5) 0.0374(5) 0.0038(4) 0.0102(4) 0.0010(3)
O2 0.0214(5) 0.0249(5) 0.0237(5) -0.0063(4) 0.0058(4) 0.0018(4)
C9 0.0187(6) 0.0214(7) 0.0217(6) 0.0001(5) 0.0096(5) 0.0010(5)
C2 0.0142(6) 0.0181(6) 0.0212(6) 0.0022(5) 0.0041(5) 0.0033(5)
C8 0.0147(6) 0.0165(6) 0.0210(6) 0.0015(5) 0.0077(5) -0.0002(4)
C10 0.0192(6) 0.0193(6) 0.0183(6) 0.0023(5) 0.0065(5) -0.0006(5)
C16 0.0150(6) 0.0150(6) 0.0219(6) -0.0002(5) 0.0066(5) -0.0022(4)
C11 0.0195(6) 0.0206(6) 0.0178(6) -0.0009(5) 0.0044(5) -0.0015(5)
C15 0.0169(6) 0.0141(6) 0.0229(6) 0.0004(5) 0.0050(5) 0.0004(4)
C12 0.0211(6) 0.0187(6) 0.0238(6) 0.0009(5) 0.0059(5) -0.0041(5)
C7 0.0170(6) 0.0185(6) 0.0205(6) 0.0012(5) 0.0074(5) 0.0023(5)
C13 0.0178(6) 0.0282(7) 0.0210(6) 0.0001(5) 0.0069(5) -0.0056(5)
C14 0.0146(6) 0.0233(7) 0.0260(7) -0.0045(5) 0.0056(5) 0.0013(5)
C17 0.0189(6) 0.0228(7) 0.0244(7) 0.0004(5) 0.0024(5) 0.0005(5)
C1 0.0248(6) 0.0227(7) 0.0198(6) 0.0013(5) 0.0048(5) 0.0015(5)
C6 0.0263(7) 0.0229(7) 0.0266(7) 0.0004(5) -0.0023(5) -0.0024(5)
C5 0.0146(6) 0.0233(7) 0.0412(8) 0.0058(6) 0.0040(5) -0.0010(5)
C3 0.0234(7) 0.0281(7) 0.0316(7) -0.0087(6) 0.0127(6) -0.0042(5)
C4 0.0228(7) 0.0321(8) 0.0408(8) -0.0033(6) 0.0179(6) -0.0011(6)

loop_
_atom_type_symbol
_atom_type_description
_atom_type_scat_dispersion_real
_atom_type_scat_dispersion_imag
_atom_type_scat_source
C C 0.0181 0.0091 'International Tables Vol C Tables 4.2.6.8 and 6.1.1.4'
H H 0.0000 0.0000 'International Tables Vol C Tables 4.2.6.8 and 6.1.1.4'
O O 0.0492 0.0322 'International Tables Vol C Tables 4.2.6.8 and 6.1.1.4'

loop_
_exptl_crystal_face_index_h
_exptl_crystal_face_index_k
_exptl_crystal_face_index_l
_exptl_crystal_face_perp_dist
1 6 3 0.0384
-1 -6 -4 0.0323
-3 -1 8 0.0443
3 2 -7 0.0475
-7 1 0 0.0165
7 -1 0 0.0203
1 -6 4 0.0573
0 6 -4 0.0638

loop_
_geom_angle_atom_site_label_1
_geom_angle_atom_site_label_2
_geom_angle_atom_site_label_3
_geom_angle
C7 O1 H1 109.5
C8 C9 H9 123.2
C8 C9 C10 113.50(11)
C10 C9 H9 123.2
C1 C2 C7 121.15(11)
C1 C2 C3 118.69(12)
C3 C2 C7 120.16(12)
C9 C8 C16 109.37(11)
C9 C8 C7 127.83(11)
C16 C8 C7 122.75(11)
C9 C10 H10 110.9
C9 C10 C11 116.54(10)
C9 C10 C15 104.10(10)
C11 C10 H10 110.9
C15 C10 H10 110.9
C15 C10 C11 102.94(9)
O2 C16 C8 125.48(11)
O2 C16 C15 126.14(11)
C8 C16 C15 108.37(10)
C10 C11 H11 116.0
C12 C11 C10 106.76(10)
C12 C11 H11 116.0
C12 C11 C17 100.49(10)
C17 C11 C10 99.14(10)
C17 C11 H11 116.0
C10 C15 H15 110.9
C10 C15 C14 102.98(10)
C16 C15 C10 104.65(10)
C16 C15 H15 110.9
C16 C15 C14 116.03(10)
C14 C15 H15 110.9
C11 C12 H12 126.0
C13 C12 C11 107.98(12)
C13 C12 H12 126.0
O1 C7 C2 107.80(10)
O1 C7 C8 110.83(10)
O1 C7 H7 109.0
C2 C7 H7 109.0
C8 C7 C2 111.16(10)
C8 C7 H7 109.0
C12 C13 H13 126.1
C12 C13 C14 107.76(11)
C14 C13 H13 126.1
C15 C14 H14 116.1
C13 C14 C15 107.12(10)
C13 C14 H14 116.1
C13 C14 C17 100.00(10)
C17 C14 C15 98.84(10)
C17 C14 H14 116.1
C11 C17 C14 94.03(10)
C11 C17 H17A 112.9
C11 C17 H17B 112.9
C14 C17 H17A 112.9
C14 C17 H17B 112.9
H17A C17 H17B 110.3
C2 C1 H1A 119.7
C2 C1 C6 120.63(13)
C6 C1 H1A 119.7
C1 C6 H6 119.8
C5 C6 C1 120.39(13)
C5 C6 H6 119.8
C6 C5 H5 120.3
C6 C5 C4 119.32(13)
C4 C5 H5 120.3
C2 C3 H3 119.6
C2 C3 C4 120.72(13)
C4 C3 H3 119.6
C5 C4 C3 120.26(13)
C5 C4 H4 119.9
C3 C4 H4 119.9

loop_
_geom_bond_atom_site_label_1
_geom_bond_atom_site_label_2
_geom_bond_distance
O1 H1 0.8200
O1 C7 1.4234(16)
O2 C16 1.2264(15)
C9 H9 0.9300
C9 C8 1.3390(18)
C9 C10 1.4957(17)
C2 C7 1.5185(17)
C2 C1 1.3864(19)
C2 C3 1.3884(18)
C8 C16 1.4743(17)
C8 C7 1.5102(17)
C10 H10 0.9800
C10 C11 1.5713(17)
C10 C15 1.5497(17)
C16 C15 1.5134(17)
C11 H11 0.9800
C11 C12 1.5069(17)
C11 C17 1.5379(18)
C15 H15 0.9800
C15 C14 1.5715(17)
C12 H12 0.9300
C12 C13 1.3270(19)
C7 H7 0.9800
C13 H13 0.9300
C13 C14 1.5151(19)
C14 H14 0.9800
C14 C17 1.5439(18)
C17 H17A 0.9700
C17 H17B 0.9700
C1 H1A 0.9300
C1 C6 1.393(2)
C6 H6 0.9300
C6 C5 1.380(2)
C5 H5 0.9300
C5 C4 1.387(2)
C3 H3 0.9300
C3 C4 1.390(2)
C4 H4 0.9300

loop_
_geom_torsion_atom_site_label_1
_geom_torsion_atom_site_label_2
_geom_torsion_atom_site_label_3
_geom_torsion_atom_site_label_4
_geom_torsion
O2 C16 C15 C10 -178.29(12)
O2 C16 C15 C14 -65.58(16)
C9 C8 C16 O2 177.86(12)
C9 C8 C16 C15 -0.86(14)
C9 C8 C7 O1 -30.32(17)
C9 C8 C7 C2 89.54(15)
C9 C10 C11 C12 46.23(14)
C9 C10 C11 C17 150.18(11)
C9 C10 C15 C16 0.10(12)
C9 C10 C15 C14 -121.62(10)
C2 C1 C6 C5 -0.3(2)
C2 C3 C4 C5 -0.4(2)
C8 C9 C10 C11 -113.22(13)
C8 C9 C10 C15 -0.67(14)
C8 C16 C15 C10 0.42(12)
C8 C16 C15 C14 113.13(11)
C10 C9 C8 C16 0.97(15)
C10 C9 C8 C7 178.24(11)
C10 C11 C12 C13 70.27(13)
C10 C11 C17 C14 -59.73(10)
C10 C15 C14 C13 65.95(12)
C10 C15 C14 C17 -37.46(11)
C16 C8 C7 O1 146.62(11)
C16 C8 C7 C2 -93.51(13)
C16 C15 C14 C13 -47.73(14)
C16 C15 C14 C17 -151.13(11)
C11 C10 C15 C16 122.14(10)
C11 C10 C15 C14 0.42(12)
C11 C12 C13 C14 -0.40(14)
C15 C10 C11 C12 -66.98(12)
C15 C10 C11 C17 36.97(11)
C15 C14 C17 C11 59.91(10)
C12 C11 C17 C14 49.35(11)
C12 C13 C14 C15 -69.41(13)
C12 C13 C14 C17 33.16(13)
C7 C2 C1 C6 -179.42(12)
C7 C2 C3 C4 179.76(13)
C7 C8 C16 O2 0.42(19)
C7 C8 C16 C15 -178.30(11)
C13 C14 C17 C11 -49.36(11)
C17 C11 C12 C13 -32.70(13)
C1 C2 C7 O1 -131.99(12)
C1 C2 C7 C8 106.36(13)
C1 C2 C3 C4 0.3(2)
C1 C6 C5 C4 0.2(2)
C6 C5 C4 C3 0.1(2)
C3 C2 C7 O1 48.52(16)
C3 C2 C7 C8 -73.14(15)
C3 C2 C1 C6 0.1(2)

loop_
_exptl_oxdiff_crystal_face_indexfrac_h
_exptl_oxdiff_crystal_face_indexfrac_k
_exptl_oxdiff_crystal_face_indexfrac_l
_exptl_oxdiff_crystal_face_x
_exptl_oxdiff_crystal_face_y
_exptl_oxdiff_crystal_face_z
1.0017 6.0038 3.0015 -0.4318 -0.6984 -0.6271
-1.0014 -6.0035 -4.0021 0.5319 0.7734 0.5725
-3.0005 -1.0070 8.0044 -0.4316 -0.6899 0.6847
3.0007 2.0073 -7.0038 0.3300 0.5260 -0.7551
-6.9935 0.9914 -0.0013 0.8574 -0.5046 0.1623
6.9935 -0.9914 0.0013 -0.8574 0.5046 -0.1623
0.9945 -6.0034 4.0031 -0.5146 0.2918 0.9270
0.0047 6.0047 -4.0029 0.3919 -0.2324 -0.9681
